data_7200053
loop_
_publ_author_name
'Kendrick, John'
'Gourlay, Matthew D.'
'Neumann, Marcus A.'
'Leusen, Frank J. J.'

_publ_section_title
;
 Predicting spontaneous racemate resolution using recent developments in
 crystal structure prediction
;
_journal_issue 11
_journal_name_full CrystEngComm
_journal_page_first 2391
_journal_page_last 2399
_journal_paper_doi 10.1039/b909038j
_journal_volume 11
_journal_year 2009
_space_group_IT_number 19
_symmetry_cell_setting orthorhombic
_symmetry_Int_Tables_number 19
_symmetry_space_group_name_Hall 'P 2ac 2ab'
_symmetry_space_group_name_H-M 'P 21 21 21'
_cell_angle_alpha 90.000000
_cell_angle_beta 90.000000
_cell_angle_gamma 90.000000
_cell_length_a 9.502625
_cell_length_b 6.814809
_cell_length_c 7.874269
_cell_volume 509.926
_cod_data_source_file 4HMO_enantiopure.cif
_cod_data_source_block 4HMO_E_11
_cod_original_sg_symbol_H-M 'P 2_1 2_1 2_1'
_cod_struct_determination_method theoretical
_cod_database_code 7200053

loop_
_symmetry_equiv_pos_site_id
_symmetry_equiv_pos_as_xyz
1 x,y,z
2 -x+1/2,-y,z+1/2
3 -x,y+1/2,-z+1/2
4 x+1/2,-y+1/2,-z

loop_
_atom_site_label
_atom_site_type_symbol
_atom_site_fract_x
_atom_site_fract_y
_atom_site_fract_z
C46 C 1.904342 0.360163 0.140227
C47 C 1.783236 0.508506 0.120865
O48 O 1.820720 0.627820 -0.026275
C49 C 1.959941 0.597836 -0.062330
N50 N 2.012294 0.455667 0.038138
O51 O 2.019489 0.696735 -0.172742
C52 C 1.866959 0.153180 0.079017
O53 O 1.794493 0.152602 -0.079449
H54 H 1.937419 0.348947 0.273571
H55 H 1.863456 0.154788 -0.175239
H56 H 1.774003 0.605863 0.230547
H57 H 2.117796 0.420893 0.045258
H58 H 1.962740 0.062964 0.070435
H59 H 1.681661 0.439300 0.095809
H60 H 1.797110 0.086495 0.174127
